data_4026235
loop_
_publ_author_name
'Wanchai Pluempanupat'
'Michael Abraham'
'Lothar Brecker'
'Peter Wolschann'
'Alfred Karpfen'
'Vladimir B. Arion'
'Michael Widhalm'

_publ_section_title
;
 Synthesis and Conformation of Chiral Biheteroaryls
;
_journal_name_full 'Journal of Organic Chemistry'
_journal_page_first 3222
_journal_page_last 3230
_journal_paper_doi 10.1021/jo200089p
_journal_volume 76
_journal_year 2011
_chemical_formula_moiety 'C34 H36 N2 O4 S2'
_chemical_formula_sum 'C34 H36 N2 O4 S2'
_chemical_formula_weight 600.77
_chemical_name_systematic
; 
(R)-N,N'-(3,3'-diallyl-1,1'-binaphthyl-2,2'-diyl)bis(N-allyl-
methanesulfonamide) 
;
_space_group_IT_number 19
_symmetry_cell_setting orthorhombic
_symmetry_space_group_name_Hall 'P 2ac 2ab'
_symmetry_space_group_name_H-M 'P 21 21 21'
_atom_sites_solution_hydrogens geom
_atom_sites_solution_primary direct
_atom_sites_solution_secondary difmap
_audit_creation_method SHELXL-97
_cell_angle_alpha 90.00
_cell_angle_beta 90.00
_cell_angle_gamma 90.00
_cell_formula_units_Z 4
_cell_length_a 10.4123(7)
_cell_length_b 10.7934(6)
_cell_length_c 27.6152(16)
_cell_measurement_reflns_used 3333
_cell_measurement_temperature 100(2)
_cell_measurement_theta_max 23.27
_cell_measurement_theta_min 2.39
_cell_volume 3103.5(3)
_computing_structure_refinement 'SHELXL-97 (Sheldrick, 1997)'
_computing_structure_solution 'SHELXS-97 (Sheldrick, 1990)'
_diffrn_ambient_temperature 100(2)
_diffrn_measured_fraction_theta_full 0.994
_diffrn_measured_fraction_theta_max 0.994
_diffrn_radiation_monochromator graphite
_diffrn_radiation_source 'fine-focus sealed tube'
_diffrn_radiation_type MoK\a
_diffrn_radiation_wavelength 0.71073
_diffrn_reflns_av_R_equivalents 0.1688
_diffrn_reflns_av_sigmaI/netI 0.1145
_diffrn_reflns_limit_h_max 14
_diffrn_reflns_limit_h_min -14
_diffrn_reflns_limit_k_max 15
_diffrn_reflns_limit_k_min -15
_diffrn_reflns_limit_l_max 38
_diffrn_reflns_limit_l_min -38
_diffrn_reflns_number 86153
_diffrn_reflns_theta_full 29.92
_diffrn_reflns_theta_max 29.92
_diffrn_reflns_theta_min 2.45
_exptl_absorpt_coefficient_mu 0.212
_exptl_absorpt_correction_T_max 0.9689
_exptl_absorpt_correction_T_min 0.9449
_exptl_absorpt_correction_type multi-scan
_exptl_absorpt_process_details SADABS
_exptl_crystal_colour colorless
_exptl_crystal_density_diffrn 1.286
_exptl_crystal_description block
_exptl_crystal_F_000 1272
_exptl_crystal_size_max 0.27
_exptl_crystal_size_mid 0.23
_exptl_crystal_size_min 0.15
_refine_diff_density_max 0.274
_refine_diff_density_min -0.360
_refine_diff_density_rms 0.063
_refine_ls_abs_structure_details 'Flack H D (1983), Acta Cryst. A39, 876-881'
_refine_ls_abs_structure_Flack 0.01(7)
_refine_ls_extinction_method none
_refine_ls_goodness_of_fit_ref 0.982
_refine_ls_hydrogen_treatment constr
_refine_ls_matrix_type full
_refine_ls_number_parameters 379
_refine_ls_number_reflns 8924
_refine_ls_number_restraints 0
_refine_ls_restrained_S_all 0.982
_refine_ls_R_factor_all 0.1128
_refine_ls_R_factor_gt 0.0572
_refine_ls_shift/su_max 0.001
_refine_ls_shift/su_mean 0.000
_refine_ls_structure_factor_coef Fsqd
_refine_ls_weighting_details 'calc w=1/[\s^2^(Fo^2^)+(0.0509P)^2^+0.0000P] where P=(Fo^2^+2Fc^2^)/3'
_refine_ls_weighting_scheme calc
_refine_ls_wR_factor_gt 0.1072
_refine_ls_wR_factor_ref 0.1251
_reflns_number_gt 5545
_reflns_number_total 8924
_reflns_threshold_expression >2sigma(I)
_cod_data_source_file jo200089p_si_003_2.cif
_cod_data_source_block miwi034
_cod_database_code 4026235

loop_
_symmetry_equiv_pos_as_xyz
'x, y, z'
'-x+1/2, -y, z+1/2'
'-x, y+1/2, -z+1/2'
'x+1/2, -y+1/2, -z'

loop_
_atom_site_label
_atom_site_type_symbol
_atom_site_fract_x
_atom_site_fract_y
_atom_site_fract_z
_atom_site_U_iso_or_equiv
_atom_site_adp_type
_atom_site_occupancy
_atom_site_symmetry_multiplicity
_atom_site_calc_flag
_atom_site_refinement_flags
S1 S 0.24336(7) 0.08660(6) 0.17284(2) 0.02313(16) Uani 1 1 d .
S2 S 0.69547(7) 0.24533(7) 0.05749(3) 0.02542(17) Uani 1 1 d .
O1 O 0.2555(2) -0.03825(16) 0.19058(7) 0.0291(5) Uani 1 1 d .
O2 O 0.1219(2) 0.12567(18) 0.15317(7) 0.0291(5) Uani 1 1 d .
O3 O 0.7997(2) 0.30249(18) 0.03129(7) 0.0322(5) Uani 1 1 d .
O4 O 0.6035(2) 0.32369(18) 0.08169(7) 0.0289(5) Uani 1 1 d .
N1 N 0.3583(2) 0.10700(19) 0.13194(8) 0.0205(5) Uani 1 1 d .
N2 N 0.7532(2) 0.14966(19) 0.09857(8) 0.0204(5) Uani 1 1 d .
C1 C 0.5583(3) -0.0147(2) 0.13551(10) 0.0202(6) Uani 1 1 d .
C2 C 0.6309(3) -0.1241(2) 0.12449(10) 0.0211(6) Uani 1 1 d .
C3 C 0.7508(3) -0.1513(2) 0.14730(10) 0.0244(6) Uani 1 1 d .
H3 H 0.7838 -0.0963 0.1711 0.029 Uiso 1 1 calc R
C4 C 0.8191(3) -0.2555(3) 0.13528(11) 0.0293(7) Uani 1 1 d .
H4 H 0.8994 -0.2715 0.1504 0.035 Uiso 1 1 calc R
C5 C 0.7700(3) -0.3394(3) 0.10044(11) 0.0313(7) Uani 1 1 d .
H5 H 0.8185 -0.4108 0.0920 0.038 Uiso 1 1 calc R
C6 C 0.6548(3) -0.3190(3) 0.07905(11) 0.0297(7) Uani 1 1 d .
H6 H 0.6231 -0.3765 0.0559 0.036 Uiso 1 1 calc R
C7 C 0.5798(3) -0.2114(2) 0.09098(11) 0.0240(7) Uani 1 1 d .
C8 C 0.4554(3) -0.1910(3) 0.07253(11) 0.0267(7) Uani 1 1 d .
H8 H 0.4221 -0.2486 0.0497 0.032 Uiso 1 1 calc R
C9 C 0.3795(3) -0.0923(3) 0.08577(10) 0.0233(6) Uani 1 1 d .
C10 C 0.4335(3) -0.0013(2) 0.11804(10) 0.0205(6) Uani 1 1 d .
C11 C 0.3257(3) 0.2002(2) 0.09317(10) 0.0238(7) Uani 1 1 d .
H11A H 0.3898 0.1944 0.0668 0.029 Uiso 1 1 calc R
H11B H 0.2405 0.1802 0.0794 0.029 Uiso 1 1 calc R
C12 C 0.3238(3) 0.3303(3) 0.11241(10) 0.0254(7) Uani 1 1 d .
H12 H 0.3999 0.3616 0.1269 0.030 Uiso 1 1 calc R
C13 C 0.2225(3) 0.4039(3) 0.11034(10) 0.0301(7) Uani 1 1 d .
H13A H 0.1450 0.3753 0.0960 0.036 Uiso 1 1 calc R
H13B H 0.2271 0.4855 0.1232 0.036 Uiso 1 1 calc R
C14 C 0.2423(3) -0.0884(2) 0.06707(10) 0.0266(6) Uani 1 1 d .
H14A H 0.1994 -0.0128 0.0793 0.032 Uiso 1 1 calc R
H14B H 0.2433 -0.0844 0.0313 0.032 Uiso 1 1 calc R
C15 C 0.1678(3) -0.2002(3) 0.08287(13) 0.0351(8) Uani 1 1 d .
H15 H 0.1501 -0.2083 0.1165 0.042 Uiso 1 1 calc R
C16 C 0.1247(3) -0.2881(3) 0.05398(14) 0.0423(9) Uani 1 1 d .
H16A H 0.1403 -0.2835 0.0201 0.051 Uiso 1 1 calc R
H16B H 0.0781 -0.3560 0.0670 0.051 Uiso 1 1 calc R
C17 C 0.2804(3) 0.1916(2) 0.22005(10) 0.0268(7) Uani 1 1 d .
H17A H 0.3626 0.1684 0.2348 0.040 Uiso 1 1 calc R
H17B H 0.2126 0.1889 0.2446 0.040 Uiso 1 1 calc R
H17C H 0.2867 0.2757 0.2069 0.040 Uiso 1 1 calc R
C18 C 0.6228(3) 0.0796(2) 0.16741(10) 0.0203(6) Uani 1 1 d .
C19 C 0.5997(3) 0.0766(2) 0.21881(10) 0.0210(6) Uani 1 1 d .
C20 C 0.5226(3) -0.0172(3) 0.24053(10) 0.0229(7) Uani 1 1 d .
H20 H 0.4866 -0.0809 0.2210 0.027 Uiso 1 1 calc R
C21 C 0.4998(3) -0.0161(3) 0.28961(11) 0.0242(7) Uani 1 1 d .
H21 H 0.4489 -0.0795 0.3038 0.029 Uiso 1 1 calc R
C22 C 0.5519(3) 0.0790(3) 0.31911(10) 0.0259(7) Uani 1 1 d .
H22 H 0.5318 0.0820 0.3526 0.031 Uiso 1 1 calc R
C23 C 0.6314(3) 0.1669(2) 0.29908(10) 0.0239(7) Uani 1 1 d .
H23 H 0.6680 0.2291 0.3191 0.029 Uiso 1 1 calc R
C24 C 0.6595(3) 0.1655(2) 0.24882(10) 0.0209(6) Uani 1 1 d .
C25 C 0.7476(3) 0.2502(2) 0.22817(9) 0.0221(6) Uani 1 1 d .
H25 H 0.7872 0.3101 0.2485 0.027 Uiso 1 1 calc R
C26 C 0.7778(3) 0.2488(2) 0.17964(10) 0.0219(6) Uani 1 1 d .
C27 C 0.7145(3) 0.1601(2) 0.14892(9) 0.0200(6) Uani 1 1 d .
C28 C 0.8812(3) 0.0919(3) 0.08762(10) 0.0255(6) Uani 1 1 d .
H28A H 0.9432 0.1578 0.0789 0.031 Uiso 1 1 calc R
H28B H 0.9137 0.0497 0.1170 0.031 Uiso 1 1 calc R
C29 C 0.8730(3) 0.0002(2) 0.04693(10) 0.0261(7) Uani 1 1 d .
H29 H 0.8237 -0.0727 0.0521 0.031 Uiso 1 1 calc R
C30 C 0.9288(3) 0.0134(3) 0.00471(12) 0.0352(8) Uani 1 1 d .
H30A H 0.9788 0.0851 -0.0018 0.042 Uiso 1 1 calc R
H30B H 0.9193 -0.0487 -0.0194 0.042 Uiso 1 1 calc R
C31 C 0.8775(3) 0.3380(2) 0.15912(10) 0.0240(6) Uani 1 1 d .
H31A H 0.9599 0.2933 0.1552 0.029 Uiso 1 1 calc R
H31B H 0.8493 0.3653 0.1266 0.029 Uiso 1 1 calc R
C32 C 0.8996(3) 0.4504(3) 0.19020(11) 0.0274(7) Uani 1 1 d .
H32 H 0.8277 0.5022 0.1965 0.033 Uiso 1 1 calc R
C33 C 1.0100(3) 0.4830(3) 0.20935(13) 0.0379(9) Uani 1 1 d .
H33A H 1.0843 0.4338 0.2039 0.046 Uiso 1 1 calc R
H33B H 1.0156 0.5557 0.2286 0.046 Uiso 1 1 calc R
C34 C 0.6133(3) 0.1488(3) 0.01577(11) 0.0324(7) Uani 1 1 d .
H34A H 0.6753 0.0954 -0.0009 0.049 Uiso 1 1 calc R
H34B H 0.5682 0.2002 -0.0080 0.049 Uiso 1 1 calc R
H34C H 0.5511 0.0973 0.0332 0.049 Uiso 1 1 calc R

loop_
_atom_site_aniso_label
_atom_site_aniso_U_11
_atom_site_aniso_U_22
_atom_site_aniso_U_33
_atom_site_aniso_U_23
_atom_site_aniso_U_13
_atom_site_aniso_U_12
S1 0.0229(4) 0.0224(3) 0.0241(4) 0.0009(3) 0.0004(3) 0.0018(3)
S2 0.0285(4) 0.0252(3) 0.0226(4) 0.0034(3) 0.0009(3) 0.0038(3)
O1 0.0322(12) 0.0233(9) 0.0318(11) 0.0052(8) 0.0009(11) 0.0006(10)
O2 0.0214(12) 0.0315(11) 0.0343(12) -0.0011(9) -0.0002(10) 0.0037(9)
O3 0.0328(13) 0.0332(11) 0.0305(12) 0.0118(9) 0.0063(10) 0.0003(10)
O4 0.0320(13) 0.0276(10) 0.0271(11) 0.0012(9) 0.0001(10) 0.0096(9)
N1 0.0245(14) 0.0165(11) 0.0204(12) 0.0008(9) 0.0006(11) 0.0028(10)
N2 0.0227(13) 0.0196(11) 0.0187(12) 0.0010(9) -0.0009(11) 0.0026(11)
C1 0.0247(17) 0.0194(13) 0.0163(14) 0.0033(11) 0.0026(13) -0.0007(12)
C2 0.0190(16) 0.0210(13) 0.0234(16) 0.0042(11) 0.0033(13) -0.0002(12)
C3 0.0268(16) 0.0215(13) 0.0248(15) 0.0023(11) 0.0032(14) -0.0019(14)
C4 0.0268(17) 0.0257(15) 0.0352(17) 0.0085(15) 0.0011(14) 0.0028(14)
C5 0.031(2) 0.0208(14) 0.0418(19) 0.0027(13) 0.0072(16) 0.0050(14)
C6 0.0341(19) 0.0219(14) 0.0332(18) -0.0061(13) 0.0032(15) 0.0009(14)
C7 0.0253(17) 0.0234(14) 0.0234(16) 0.0002(11) 0.0020(13) 0.0015(12)
C8 0.0288(18) 0.0236(14) 0.0277(17) -0.0059(12) -0.0035(14) -0.0033(13)
C9 0.0233(16) 0.0219(13) 0.0247(15) -0.0003(12) -0.0029(13) -0.0004(13)
C10 0.0243(17) 0.0196(13) 0.0175(15) 0.0008(11) 0.0011(12) -0.0006(12)
C11 0.0264(17) 0.0267(14) 0.0182(15) 0.0040(12) -0.0007(13) 0.0029(13)
C12 0.0298(18) 0.0239(15) 0.0224(16) 0.0013(12) 0.0023(13) 0.0016(14)
C13 0.040(2) 0.0238(14) 0.0262(16) 0.0019(12) 0.0023(14) 0.0045(14)
C14 0.0250(16) 0.0249(13) 0.0299(16) -0.0045(12) -0.0058(14) 0.0000(14)
C15 0.0245(18) 0.0430(19) 0.038(2) 0.0051(16) -0.0054(15) -0.0021(15)
C16 0.036(2) 0.0305(17) 0.060(2) 0.0130(17) -0.0095(19) -0.0030(15)
C17 0.035(2) 0.0219(13) 0.0237(15) -0.0013(12) 0.0002(14) 0.0039(13)
C18 0.0200(15) 0.0175(12) 0.0235(15) 0.0001(12) -0.0024(12) 0.0059(12)
C19 0.0215(16) 0.0178(13) 0.0236(15) 0.0017(12) -0.0020(12) 0.0025(12)
C20 0.0223(17) 0.0220(14) 0.0243(17) -0.0005(12) -0.0018(13) 0.0032(12)
C21 0.0257(17) 0.0202(14) 0.0268(18) 0.0058(12) -0.0014(13) -0.0030(13)
C22 0.0334(18) 0.0254(14) 0.0190(15) 0.0033(12) -0.0014(13) 0.0033(14)
C23 0.0296(18) 0.0201(14) 0.0220(15) -0.0010(12) -0.0057(13) 0.0016(13)
C24 0.0213(16) 0.0169(13) 0.0245(16) 0.0036(11) 0.0009(12) 0.0036(12)
C25 0.0260(15) 0.0158(11) 0.0245(14) -0.0017(11) -0.0043(13) 0.0012(14)
C26 0.0213(16) 0.0166(12) 0.0279(15) 0.0019(12) -0.0005(12) -0.0007(12)
C27 0.0219(17) 0.0197(13) 0.0184(14) 0.0026(11) -0.0012(12) 0.0023(11)
C28 0.0235(16) 0.0267(14) 0.0262(16) 0.0032(13) 0.0012(13) 0.0051(13)
C29 0.0308(18) 0.0179(13) 0.0296(17) -0.0001(12) 0.0072(14) 0.0020(13)
C30 0.046(2) 0.0257(15) 0.0346(19) -0.0041(14) 0.0111(17) 0.0010(15)
C31 0.0275(17) 0.0211(13) 0.0234(16) 0.0000(12) 0.0039(13) -0.0008(13)
C32 0.0306(19) 0.0213(14) 0.0304(17) 0.0005(12) 0.0028(14) -0.0002(13)
C33 0.033(2) 0.0365(19) 0.044(2) -0.0097(16) 0.0023(17) -0.0054(16)
C34 0.0340(19) 0.0399(17) 0.0232(16) -0.0033(14) 0.0010(15) 0.0039(15)

loop_
_atom_type_symbol
_atom_type_description
_atom_type_scat_dispersion_real
_atom_type_scat_dispersion_imag
_atom_type_scat_source
C C 0.0033 0.0016 'International Tables Vol C Tables 4.2.6.8 and 6.1.1.4'
H H 0.0000 0.0000 'International Tables Vol C Tables 4.2.6.8 and 6.1.1.4'
N N 0.0061 0.0033 'International Tables Vol C Tables 4.2.6.8 and 6.1.1.4'
O O 0.0106 0.0060 'International Tables Vol C Tables 4.2.6.8 and 6.1.1.4'
S S 0.1246 0.1234 'International Tables Vol C Tables 4.2.6.8 and 6.1.1.4'

loop_
_geom_angle_atom_site_label_1
_geom_angle_atom_site_label_2
_geom_angle_atom_site_label_3
_geom_angle
O1 S1 O2 118.66(13)
O1 S1 N1 107.01(12)
O2 S1 N1 109.74(12)
O1 S1 C17 109.24(13)
O2 S1 C17 106.38(13)
N1 S1 C17 105.00(13)
O4 S2 O3 118.76(12)
O4 S2 N2 106.91(12)
O3 S2 N2 109.80(12)
O4 S2 C34 108.99(14)
O3 S2 C34 106.75(14)
N2 S2 C34 104.78(13)
C10 N1 C11 118.0(2)
C10 N1 S1 117.36(17)
C11 N1 S1 114.15(18)
C27 N2 C28 118.1(2)
C27 N2 S2 120.60(18)
C28 N2 S2 116.43(18)
C10 C1 C2 120.2(2)
C10 C1 C18 123.3(2)
C2 C1 C18 116.5(2)
C7 C2 C3 118.5(2)
C7 C2 C1 119.1(3)
C3 C2 C1 122.4(3)
C4 C3 C2 120.9(3)
C4 C3 H3 119.5
C2 C3 H3 119.5
C3 C4 C5 120.1(3)
C3 C4 H4 119.9
C5 C4 H4 119.9
C6 C5 C4 120.8(3)
C6 C5 H5 119.6
C4 C5 H5 119.6
C5 C6 C7 120.8(3)
C5 C6 H6 119.6
C7 C6 H6 119.6
C8 C7 C2 118.4(3)
C8 C7 C6 122.8(3)
C2 C7 C6 118.7(3)
C9 C8 C7 123.6(3)
C9 C8 H8 118.2
C7 C8 H8 118.2
C8 C9 C10 117.9(3)
C8 C9 C14 118.1(3)
C10 C9 C14 124.0(2)
C1 C10 C9 120.5(2)
C1 C10 N1 119.5(2)
C9 C10 N1 120.0(2)
C12 C11 N1 112.1(2)
C12 C11 H11A 109.2
N1 C11 H11A 109.2
C12 C11 H11B 109.2
N1 C11 H11B 109.2
H11A C11 H11B 107.9
C13 C12 C11 123.9(3)
C13 C12 H12 118.1
C11 C12 H12 118.1
C12 C13 H13A 120.0
C12 C13 H13B 120.0
H13A C13 H13B 120.0
C15 C14 C9 111.4(2)
C15 C14 H14A 109.3
C9 C14 H14A 109.3
C15 C14 H14B 109.3
C9 C14 H14B 109.3
H14A C14 H14B 108.0
C16 C15 C14 125.4(3)
C16 C15 H15 117.3
C14 C15 H15 117.3
C15 C16 H16A 120.0
C15 C16 H16B 120.0
H16A C16 H16B 120.0
S1 C17 H17A 109.5
S1 C17 H17B 109.5
H17A C17 H17B 109.5
S1 C17 H17C 109.5
H17A C17 H17C 109.5
H17B C17 H17C 109.5
C27 C18 C19 119.5(2)
C27 C18 C1 121.0(2)
C19 C18 C1 119.1(2)
C24 C19 C20 119.0(2)
C24 C19 C18 119.3(2)
C20 C19 C18 121.7(3)
C21 C20 C19 120.4(3)
C21 C20 H20 119.8
C19 C20 H20 119.8
C20 C21 C22 120.4(3)
C20 C21 H21 119.8
C22 C21 H21 119.8
C23 C22 C21 119.9(3)
C23 C22 H22 120.0
C21 C22 H22 120.0
C22 C23 C24 120.7(3)
C22 C23 H23 119.7
C24 C23 H23 119.7
C19 C24 C23 119.4(3)
C19 C24 C25 119.2(2)
C23 C24 C25 121.4(3)
C26 C25 C24 122.2(3)
C26 C25 H25 118.9
C24 C25 H25 118.9
C25 C26 C27 118.5(2)
C25 C26 C31 120.7(2)
C27 C26 C31 120.8(2)
C18 C27 C26 121.0(2)
C18 C27 N2 119.6(2)
C26 C27 N2 119.3(2)
C29 C28 N2 111.9(2)
C29 C28 H28A 109.2
N2 C28 H28A 109.2
C29 C28 H28B 109.2
N2 C28 H28B 109.2
H28A C28 H28B 107.9
C30 C29 C28 124.7(3)
C30 C29 H29 117.7
C28 C29 H29 117.7
C29 C30 H30A 120.0
C29 C30 H30B 120.0
H30A C30 H30B 120.0
C32 C31 C26 113.6(2)
C32 C31 H31A 108.8
C26 C31 H31A 108.8
C32 C31 H31B 108.8
C26 C31 H31B 108.8
H31A C31 H31B 107.7
C33 C32 C31 125.4(3)
C33 C32 H32 117.3
C31 C32 H32 117.3
C32 C33 H33A 120.0
C32 C33 H33B 120.0
H33A C33 H33B 120.0
S2 C34 H34A 109.5
S2 C34 H34B 109.5
H34A C34 H34B 109.5
S2 C34 H34C 109.5
H34A C34 H34C 109.5
H34B C34 H34C 109.5

loop_
_geom_bond_atom_site_label_1
_geom_bond_atom_site_label_2
_geom_bond_distance
S1 O1 1.4394(18)
S1 O2 1.440(2)
S1 N1 1.661(2)
S1 C17 1.770(3)
S2 O4 1.442(2)
S2 O3 1.443(2)
S2 N2 1.648(2)
S2 C34 1.773(3)
N1 C10 1.458(3)
N1 C11 1.508(3)
N2 C27 1.452(3)
N2 C28 1.502(4)
C1 C10 1.394(4)
C1 C2 1.435(4)
C1 C18 1.505(4)
C2 C7 1.424(4)
C2 C3 1.429(4)
C3 C4 1.372(4)
C3 H3 0.9500
C4 C5 1.417(4)
C4 H4 0.9500
C5 C6 1.356(4)
C5 H5 0.9500
C6 C7 1.437(4)
C6 H6 0.9500
C7 C8 1.410(4)
C8 C9 1.376(4)
C8 H8 0.9500
C9 C10 1.441(4)
C9 C14 1.519(4)
C11 C12 1.501(4)
C11 H11A 0.9900
C11 H11B 0.9900
C12 C13 1.322(4)
C12 H12 0.9500
C13 H13A 0.9500
C13 H13B 0.9500
C14 C15 1.499(4)
C14 H14A 0.9900
C14 H14B 0.9900
C15 C16 1.318(4)
C15 H15 0.9500
C16 H16A 0.9500
C16 H16B 0.9500
C17 H17A 0.9800
C17 H17B 0.9800
C17 H17C 0.9800
C18 C27 1.388(4)
C18 C19 1.440(4)
C19 C24 1.412(4)
C19 C20 1.425(4)
C20 C21 1.376(4)
C20 H20 0.9500
C21 C22 1.418(4)
C21 H21 0.9500
C22 C23 1.375(4)
C22 H22 0.9500
C23 C24 1.418(4)
C23 H23 0.9500
C24 C25 1.415(4)
C25 C26 1.376(4)
C25 H25 0.9500
C26 C27 1.439(4)
C26 C31 1.526(4)
C28 C29 1.500(4)
C28 H28A 0.9900
C28 H28B 0.9900
C29 C30 1.311(4)
C29 H29 0.9500
C30 H30A 0.9500
C30 H30B 0.9500
C31 C32 1.504(4)
C31 H31A 0.9900
C31 H31B 0.9900
C32 C33 1.314(4)
C32 H32 0.9500
C33 H33A 0.9500
C33 H33B 0.9500
C34 H34A 0.9800
C34 H34B 0.9800
C34 H34C 0.9800

loop_
_geom_torsion_atom_site_label_1
_geom_torsion_atom_site_label_2
_geom_torsion_atom_site_label_3
_geom_torsion_atom_site_label_4
_geom_torsion
O1 S1 N1 C10 7.3(2)
O2 S1 N1 C10 -122.7(2)
C17 S1 N1 C10 123.3(2)
O1 S1 N1 C11 151.45(18)
O2 S1 N1 C11 21.5(2)
C17 S1 N1 C11 -92.5(2)
O4 S2 N2 C27 -3.5(2)
O3 S2 N2 C27 126.6(2)
C34 S2 N2 C27 -119.0(2)
O4 S2 N2 C28 -158.40(19)
O3 S2 N2 C28 -28.3(2)
C34 S2 N2 C28 86.0(2)
C10 C1 C2 C7 7.4(4)
C18 C1 C2 C7 -174.3(2)
C10 C1 C2 C3 -170.2(3)
C18 C1 C2 C3 8.0(4)
C7 C2 C3 C4 3.6(4)
C1 C2 C3 C4 -178.7(3)
C2 C3 C4 C5 -1.1(4)
C3 C4 C5 C6 -0.9(4)
C4 C5 C6 C7 0.4(5)
C3 C2 C7 C8 173.3(3)
C1 C2 C7 C8 -4.5(4)
C3 C2 C7 C6 -4.1(4)
C1 C2 C7 C6 178.2(3)
C5 C6 C7 C8 -175.0(3)
C5 C6 C7 C2 2.2(4)
C2 C7 C8 C9 -1.1(4)
C6 C7 C8 C9 176.1(3)
C7 C8 C9 C10 3.8(4)
C7 C8 C9 C14 -173.9(3)
C2 C1 C10 C9 -4.8(4)
C18 C1 C10 C9 177.1(2)
C2 C1 C10 N1 176.4(2)
C18 C1 C10 N1 -1.8(4)
C8 C9 C10 C1 -0.7(4)
C14 C9 C10 C1 176.8(3)
C8 C9 C10 N1 178.1(3)
C14 C9 C10 N1 -4.4(4)
C11 N1 C10 C1 112.5(3)
S1 N1 C10 C1 -104.7(3)
C11 N1 C10 C9 -66.4(3)
S1 N1 C10 C9 76.4(3)
C10 N1 C11 C12 -145.4(3)
S1 N1 C11 C12 70.7(3)
N1 C11 C12 C13 -121.5(3)
C8 C9 C14 C15 59.2(3)
C10 C9 C14 C15 -118.3(3)
C9 C14 C15 C16 -112.8(3)
C10 C1 C18 C27 -103.4(3)
C2 C1 C18 C27 78.4(3)
C10 C1 C18 C19 83.7(3)
C2 C1 C18 C19 -94.5(3)
C27 C18 C19 C24 7.5(4)
C1 C18 C19 C24 -179.6(2)
C27 C18 C19 C20 -169.7(3)
C1 C18 C19 C20 3.2(4)
C24 C19 C20 C21 4.3(4)
C18 C19 C20 C21 -178.5(3)
C19 C20 C21 C22 0.6(4)
C20 C21 C22 C23 -3.6(4)
C21 C22 C23 C24 1.7(4)
C20 C19 C24 C23 -6.1(4)
C18 C19 C24 C23 176.6(3)
C20 C19 C24 C25 173.0(2)
C18 C19 C24 C25 -4.3(4)
C22 C23 C24 C19 3.2(4)
C22 C23 C24 C25 -175.9(3)
C19 C24 C25 C26 -0.3(4)
C23 C24 C25 C26 178.8(3)
C24 C25 C26 C27 1.8(4)
C24 C25 C26 C31 -177.3(2)
C19 C18 C27 C26 -6.1(4)
C1 C18 C27 C26 -178.9(2)
C19 C18 C27 N2 169.9(2)
C1 C18 C27 N2 -2.9(4)
C25 C26 C27 C18 1.5(4)
C31 C26 C27 C18 -179.4(2)
C25 C26 C27 N2 -174.5(2)
C31 C26 C27 N2 4.6(4)
C28 N2 C27 C18 -104.4(3)
S2 N2 C27 C18 101.0(3)
C28 N2 C27 C26 71.6(3)
S2 N2 C27 C26 -82.9(3)
C27 N2 C28 C29 134.8(2)
S2 N2 C28 C29 -69.6(3)
N2 C28 C29 C30 114.4(3)
C25 C26 C31 C32 -21.3(4)
C27 C26 C31 C32 159.7(2)
C26 C31 C32 C33 120.9(3)

loop_
_cod_related_entry_id
_cod_related_entry_database
_cod_related_entry_code
1 ChemSpider 30659368
